data_4514225
loop_
_publ_author_name
'Zhu, Rui'
'Jiang, Ju-Long'
'Li, Xing-Long'
'Deng, Jin'
'Fu, Yao'

_publ_section_title
;
 A Comprehensive Study on Metal Triflate-Promoted Hydrogenolysis of
 Lactones to Carboxylic Acids: From Synthetic and Mechanistic Perspectives
;
_journal_issue 11
_journal_name_full 'ACS Catalysis'
_journal_page_first 7520
_journal_paper_doi 10.1021/acscatal.7b01569
_journal_volume 7
_journal_year 2017
_chemical_formula_sum 'C10 H16 O2'
_chemical_formula_weight 168.23
_chemical_name_systematic
;
 ?
;
_space_group_crystal_system monoclinic
_space_group_IT_number 14
_space_group_name_Hall '-P 2yn'
_space_group_name_H-M_alt 'P 1 21/n 1'
_symmetry_space_group_name_Hall '-P 2yn'
_symmetry_space_group_name_H-M 'P 1 21/n 1'
_atom_sites_solution_hydrogens geom
_audit_creation_method SHELXL-2013
_cell_angle_alpha 90
_cell_angle_beta 106.814(14)
_cell_angle_gamma 90
_cell_formula_units_Z 4
_cell_length_a 6.0866(8)
_cell_length_b 21.259(4)
_cell_length_c 7.3676(10)
_cell_measurement_reflns_used 1107
_cell_measurement_temperature 290(2)
_cell_measurement_theta_max 71.2400
_cell_measurement_theta_min 6.6000
_cell_volume 912.6(3)
_computing_cell_refinement 'CrysAlisPro (Rigaku OD, 2015)'
_computing_data_collection 'CrysAlisPro (Rigaku OD, 2015)'
_computing_data_reduction 'CrysAlisPro (Rigaku OD, 2015)'
_computing_molecular_graphics 'Ortep-3 (L. J. Farrugia, 2001)'
_computing_publication_material SHELXL-97
_computing_structure_refinement 'SHELXL-97 (Sheldrick, 1997)'
_computing_structure_solution 'SHELXS-97 (Sheldrick, 1997)'
_diffrn_ambient_temperature 290(2)
_diffrn_detector_area_resol_mean 5.2169
_diffrn_measured_fraction_theta_full 0.994
_diffrn_measured_fraction_theta_max 0.967
_diffrn_measurement_device_type 'SuperNova, Dual, Cu at zero, AtlasS2'
_diffrn_measurement_method '\w scans'
_diffrn_radiation_type CuK\a
_diffrn_radiation_wavelength 1.54184
_diffrn_reflns_av_R_equivalents 0.0286
_diffrn_reflns_av_unetI/netI 0.0353
_diffrn_reflns_Laue_measured_fraction_full 0.994
_diffrn_reflns_Laue_measured_fraction_max 0.967
_diffrn_reflns_limit_h_max 7
_diffrn_reflns_limit_h_min -6
_diffrn_reflns_limit_k_max 15
_diffrn_reflns_limit_k_min -25
_diffrn_reflns_limit_l_max 5
_diffrn_reflns_limit_l_min -8
_diffrn_reflns_number 3074
_diffrn_reflns_point_group_measured_fraction_full 0.994
_diffrn_reflns_point_group_measured_fraction_max 0.967
_diffrn_reflns_theta_full 67.684
_diffrn_reflns_theta_max 71.204
_diffrn_reflns_theta_min 4.159
_diffrn_source 'micro-focus sealed X-ray tube'
_exptl_absorpt_coefficient_mu 0.665
_exptl_absorpt_correction_T_max 1.00000
_exptl_absorpt_correction_T_min 0.77213
_exptl_absorpt_correction_type multi-scan
_exptl_absorpt_process_details
;
CrysAlisPro 1.171.38.43 (Rigaku Oxford Diffraction, 2015)
Empirical absorption correction using spherical harmonics,
 implemented in SCALE3 ABSPACK scaling algorithm.
;
_exptl_crystal_colour colorless
_exptl_crystal_density_diffrn 1.224
_exptl_crystal_description block
_exptl_crystal_F_000 368
_exptl_crystal_size_max 0.230
_exptl_crystal_size_mid 0.220
_exptl_crystal_size_min 0.180
_refine_diff_density_max 0.234
_refine_diff_density_min -0.208
_refine_diff_density_rms 0.048
_refine_ls_extinction_method none
_refine_ls_goodness_of_fit_ref 1.076
_refine_ls_hydrogen_treatment constr
_refine_ls_matrix_type full
_refine_ls_number_parameters 110
_refine_ls_number_reflns 1706
_refine_ls_number_restraints 0
_refine_ls_restrained_S_all 1.076
_refine_ls_R_factor_all 0.0727
_refine_ls_R_factor_gt 0.0607
_refine_ls_shift/su_max 0.000
_refine_ls_shift/su_mean 0.000
_refine_ls_structure_factor_coef Fsqd
_refine_ls_weighting_details 'w=1/[\s^2^(Fo^2^)+(0.0808P)^2^+0.2882P] where P=(Fo^2^+2Fc^2^)/3'
_refine_ls_weighting_scheme calc
_refine_ls_wR_factor_gt 0.1637
_refine_ls_wR_factor_ref 0.1736
_reflns_Friedel_coverage 0.000
_reflns_number_gt 1370
_reflns_number_total 1706
_reflns_threshold_expression 'I > 2\s(I)'
_cod_data_source_file cs7b01569_si_003.cif
_cod_data_source_block shelxl
_cod_depositor_comments 'Adding full bibliography for 4514224--4514225.cif.'
_cod_database_code 4514225
_shelx_space_group_comment
;
The symmetry employed for this shelxl refinement is uniquely defined
by the following loop, which should always be used as a source of
symmetry information in preference to the above space-group names.
They are only intended as comments.
;
_shelx_estimated_absorpt_t_min 0.862
_shelx_estimated_absorpt_t_max 0.890
_shelxl_version_number 2013-4

loop_
_space_group_symop_operation_xyz
'x, y, z'
'-x+1/2, y+1/2, -z+1/2'
'-x, -y, -z'
'x-1/2, -y-1/2, z-1/2'

loop_
_atom_site_label
_atom_site_type_symbol
_atom_site_fract_x
_atom_site_fract_y
_atom_site_fract_z
_atom_site_U_iso_or_equiv
_atom_site_adp_type
_atom_site_occupancy
_atom_site_site_symmetry_order
_atom_site_calc_flag
_atom_site_refinement_flags_posn
_atom_site_refinement_flags_adp
O1 O 0.2435(3) 0.53549(10) 0.0980(3) 0.0655(6) Uani 1 1 d . .
O2 O -0.0780(3) 0.55024(11) 0.1741(3) 0.0770(7) Uani 1 1 d . .
H2 H -0.1302 0.5280 0.0805 0.115 Uiso 1 1 calc R U
C2 C 0.2472(4) 0.60550(10) 0.3551(3) 0.0415(5) Uani 1 1 d . .
H2A H 0.1440 0.6416 0.3448 0.050 Uiso 1 1 calc R U
C1 C 0.1398(4) 0.56084(11) 0.1957(3) 0.0433(5) Uani 1 1 d . .
C7 C 0.2668(4) 0.57203(11) 0.5455(3) 0.0469(6) Uani 1 1 d . .
H7B H 0.1144 0.5681 0.5609 0.056 Uiso 1 1 calc R U
H7A H 0.3259 0.5299 0.5403 0.056 Uiso 1 1 calc R U
C3 C 0.4784(4) 0.62999(12) 0.3423(3) 0.0479(6) Uani 1 1 d . .
H3A H 0.4510 0.6595 0.2378 0.057 Uiso 1 1 calc R U
H3B H 0.5647 0.5950 0.3133 0.057 Uiso 1 1 calc R U
C6 C 0.4217(4) 0.60579(12) 0.7195(3) 0.0470(6) Uani 1 1 d . .
H6 H 0.4450 0.5773 0.8279 0.056 Uiso 1 1 calc R U
C4 C 0.6252(4) 0.66245(12) 0.5224(3) 0.0476(6) Uani 1 1 d . .
H4 H 0.7772 0.6701 0.5062 0.057 Uiso 1 1 calc R U
C5 C 0.6559(4) 0.61814(13) 0.6903(3) 0.0522(6) Uani 1 1 d . .
H5A H 0.7579 0.6369 0.8035 0.063 Uiso 1 1 calc R U
H5B H 0.7233 0.5789 0.6658 0.063 Uiso 1 1 calc R U
C10 C 0.5322(5) 0.72543(12) 0.5682(3) 0.0536(6) Uani 1 1 d . .
H10A H 0.6510 0.7460 0.6672 0.064 Uiso 1 1 calc R U
H10B H 0.4998 0.7519 0.4564 0.064 Uiso 1 1 calc R U
C9 C 0.3157(4) 0.72096(12) 0.6324(4) 0.0548(6) Uani 1 1 d . .
H9A H 0.1841 0.7150 0.5221 0.066 Uiso 1 1 calc R U
H9B H 0.2945 0.7603 0.6921 0.066 Uiso 1 1 calc R U
C8 C 0.3251(4) 0.66710(13) 0.7714(3) 0.0540(6) Uani 1 1 d . .
H8A H 0.4183 0.6801 0.8960 0.065 Uiso 1 1 calc R U
H8B H 0.1711 0.6593 0.7794 0.065 Uiso 1 1 calc R U

loop_
_atom_site_aniso_label
_atom_site_aniso_U_11
_atom_site_aniso_U_22
_atom_site_aniso_U_33
_atom_site_aniso_U_23
_atom_site_aniso_U_13
_atom_site_aniso_U_12
O1 0.0602(11) 0.0795(13) 0.0639(12) -0.0320(10) 0.0293(9) -0.0154(9)
O2 0.0500(11) 0.1070(17) 0.0774(13) -0.0495(12) 0.0240(9) -0.0183(11)
C2 0.0431(11) 0.0446(12) 0.0384(11) -0.0034(9) 0.0144(9) -0.0013(9)
C1 0.0474(12) 0.0483(12) 0.0359(11) -0.0030(9) 0.0148(9) -0.0017(10)
C7 0.0513(13) 0.0492(13) 0.0453(13) -0.0013(10) 0.0220(10) -0.0063(10)
C3 0.0509(13) 0.0587(14) 0.0399(12) -0.0027(10) 0.0226(10) -0.0081(11)
C6 0.0497(13) 0.0590(14) 0.0339(11) 0.0100(10) 0.0144(9) -0.0038(10)
C4 0.0379(11) 0.0628(15) 0.0439(12) 0.0010(10) 0.0147(9) -0.0089(10)
C5 0.0409(12) 0.0643(15) 0.0488(13) 0.0061(11) 0.0086(10) 0.0026(11)
C10 0.0621(15) 0.0500(14) 0.0440(12) -0.0006(10) 0.0078(11) -0.0144(11)
C9 0.0567(14) 0.0516(14) 0.0520(14) -0.0143(11) 0.0094(11) 0.0029(11)
C8 0.0532(14) 0.0727(17) 0.0395(12) -0.0107(11) 0.0188(10) -0.0082(12)

loop_
_atom_type_symbol
_atom_type_description
_atom_type_scat_dispersion_real
_atom_type_scat_dispersion_imag
_atom_type_scat_source
C C 0.0181 0.0091 'International Tables Vol C Tables 4.2.6.8 and 6.1.1.4'
H H 0.0000 0.0000 'International Tables Vol C Tables 4.2.6.8 and 6.1.1.4'
O O 0.0492 0.0322 'International Tables Vol C Tables 4.2.6.8 and 6.1.1.4'

loop_
_geom_angle_atom_site_label_1
_geom_angle_atom_site_label_2
_geom_angle_atom_site_label_3
_geom_angle
C1 O2 H2 109.5
C1 C2 C3 111.52(18)
C1 C2 C7 108.66(18)
C3 C2 C7 112.44(18)
C1 C2 H2A 108.0
C3 C2 H2A 108.0
C7 C2 H2A 108.0
O1 C1 O2 122.3(2)
O1 C1 C2 124.1(2)
O2 C1 C2 113.56(18)
C6 C7 C2 114.26(18)
C6 C7 H7B 108.7
C2 C7 H7B 108.7
C6 C7 H7A 108.7
C2 C7 H7A 108.7
H7B C7 H7A 107.6
C2 C3 C4 114.60(17)
C2 C3 H3A 108.6
C4 C3 H3A 108.6
C2 C3 H3B 108.6
C4 C3 H3B 108.6
H3A C3 H3B 107.6
C8 C6 C5 109.4(2)
C8 C6 C7 115.0(2)
C5 C6 C7 109.65(18)
C8 C6 H6 107.5
C5 C6 H6 107.5
C7 C6 H6 107.5
C5 C4 C10 109.20(19)
C5 C4 C3 109.2(2)
C10 C4 C3 115.2(2)
C5 C4 H4 107.7
C10 C4 H4 107.7
C3 C4 H4 107.7
C4 C5 C6 108.74(18)
C4 C5 H5A 109.9
C6 C5 H5A 109.9
C4 C5 H5B 109.9
C6 C5 H5B 109.9
H5A C5 H5B 108.3
C9 C10 C4 115.0(2)
C9 C10 H10A 108.5
C4 C10 H10A 108.5
C9 C10 H10B 108.5
C4 C10 H10B 108.5
H10A C10 H10B 107.5
C10 C9 C8 112.7(2)
C10 C9 H9A 109.0
C8 C9 H9A 109.0
C10 C9 H9B 109.0
C8 C9 H9B 109.0
H9A C9 H9B 107.8
C6 C8 C9 114.59(19)
C6 C8 H8A 108.6
C9 C8 H8A 108.6
C6 C8 H8B 108.6
C9 C8 H8B 108.6
H8A C8 H8B 107.6

loop_
_geom_bond_atom_site_label_1
_geom_bond_atom_site_label_2
_geom_bond_distance
O1 C1 1.212(3)
O2 C1 1.308(3)
O2 H2 0.8200
C2 C1 1.505(3)
C2 C3 1.529(3)
C2 C7 1.547(3)
C2 H2A 0.9800
C7 C6 1.532(3)
C7 H7B 0.9700
C7 H7A 0.9700
C3 C4 1.533(3)
C3 H3A 0.9700
C3 H3B 0.9700
C6 C8 1.523(4)
C6 C5 1.525(3)
C6 H6 0.9800
C4 C5 1.522(3)
C4 C10 1.529(4)
C4 H4 0.9800
C5 H5A 0.9700
C5 H5B 0.9700
C10 C9 1.526(4)
C10 H10A 0.9700
C10 H10B 0.9700
C9 C8 1.526(4)
C9 H9A 0.9700
C9 H9B 0.9700
C8 H8A 0.9700
C8 H8B 0.9700

loop_
_geom_torsion_atom_site_label_1
_geom_torsion_atom_site_label_2
_geom_torsion_atom_site_label_3
_geom_torsion_atom_site_label_4
_geom_torsion
C3 C2 C1 O1 16.8(3)
C7 C2 C1 O1 -107.6(3)
C3 C2 C1 O2 -164.8(2)
C7 C2 C1 O2 70.7(3)
C1 C2 C7 C6 166.64(19)
C3 C2 C7 C6 42.7(3)
C1 C2 C3 C4 -165.8(2)
C7 C2 C3 C4 -43.5(3)
C2 C7 C6 C8 70.7(2)
C2 C7 C6 C5 -53.1(3)
C2 C3 C4 C5 54.5(3)
C2 C3 C4 C10 -68.7(3)
C10 C4 C5 C6 62.9(3)
C3 C4 C5 C6 -63.8(3)
C8 C6 C5 C4 -63.5(2)
C7 C6 C5 C4 63.4(3)
C5 C4 C10 C9 -53.1(3)
C3 C4 C10 C9 70.2(3)
C4 C10 C9 C8 42.5(3)
C5 C6 C8 C9 53.7(3)
C7 C6 C8 C9 -70.1(3)
C10 C9 C8 C6 -42.8(3)
